data_1550608
loop_
_publ_author_name
'Sharma, Mahendra Kumar'
'Sinhababu, Soumen'
'Mahawar, Pritam'
'Mukherjee, Goutam'
'Pandey, Bhawana'
'Rajaraman, Gopalan'
'Selvarajan, Nagendran'

_publ_section_title
;
 Donor-Acceptor-Stabilized Germanium Analogues of Acid Chloride, Ester,
 and Acyl Pyrrole Compounds: Synthesis and Reactivity
;
_journal_name_full 'Chemical Science'
_journal_paper_doi 10.1039/C8SC05380D
_journal_year 2019
_chemical_formula_moiety 'C34 H26 B F15 Ge N2 O, C H2 Cl2'
_chemical_formula_sum 'C35 H28 B Cl2 F15 Ge N2 O'
_chemical_formula_weight 931.91
_space_group_crystal_system orthorhombic
_space_group_IT_number 19
_space_group_name_Hall 'P 2ac 2ab'
_space_group_name_H-M_alt 'P 21 21 21'
_symmetry_space_group_name_Hall 'P 2ac 2ab'
_symmetry_space_group_name_H-M 'P 21 21 21'
_atom_sites_solution_hydrogens geom
_audit_creation_method SHELXL-2014/7
_audit_update_record
;
2018-06-22 deposited with the CCDC.    2019-02-18 downloaded from the CCDC.
;
_cell_angle_alpha 90
_cell_angle_beta 90
_cell_angle_gamma 90
_cell_formula_units_Z 4
_cell_length_a 12.1298(9)
_cell_length_b 15.8356(12)
_cell_length_c 19.4206(15)
_cell_measurement_reflns_used 9540
_cell_measurement_temperature 100(2)
_cell_measurement_theta_max 28.51
_cell_measurement_theta_min 2.36
_cell_volume 3730.4(5)
_computing_cell_refinement 'Bruker SAINT'
_computing_data_collection 'Bruker APEX2'
_computing_data_reduction 'Bruker SAINT'
_computing_molecular_graphics 'Bruker SHELXTL'
_computing_publication_material 'Bruker SHELXTL'
_computing_structure_refinement 'SHELXL-2014 (Sheldrick 2014)'
_computing_structure_solution 'SHELXS-97 (Sheldrick 2008)'
_diffrn_ambient_temperature 100(2)
_diffrn_measured_fraction_theta_full 0.999
_diffrn_measured_fraction_theta_max 0.997
_diffrn_measurement_device_type 'Bruker APEX-II CCD'
_diffrn_measurement_method '\f and \w scans'
_diffrn_radiation_type MoK\a
_diffrn_radiation_wavelength 0.71073
_diffrn_reflns_av_R_equivalents 0.1125
_diffrn_reflns_av_unetI/netI 0.0704
_diffrn_reflns_Laue_measured_fraction_full 0.999
_diffrn_reflns_Laue_measured_fraction_max 0.997
_diffrn_reflns_limit_h_max 16
_diffrn_reflns_limit_h_min -10
_diffrn_reflns_limit_k_max 21
_diffrn_reflns_limit_k_min -20
_diffrn_reflns_limit_l_max 24
_diffrn_reflns_limit_l_min -26
_diffrn_reflns_number 34274
_diffrn_reflns_point_group_measured_fraction_full 0.999
_diffrn_reflns_point_group_measured_fraction_max 0.997
_diffrn_reflns_theta_full 25.242
_diffrn_reflns_theta_max 28.563
_diffrn_reflns_theta_min 2.361
_exptl_absorpt_coefficient_mu 1.073
_exptl_absorpt_correction_type none
_exptl_crystal_colour yellow
_exptl_crystal_density_diffrn 1.659
_exptl_crystal_description block
_exptl_crystal_F_000 1864.0
_exptl_crystal_size_max 0.18
_exptl_crystal_size_mid 0.17
_exptl_crystal_size_min 0.14
_refine_diff_density_max 0.521
_refine_diff_density_min -0.704
_refine_diff_density_rms 0.070
_refine_ls_abs_structure_details
;
 Flack x determined using 3450 quotients [(I+)-(I-)]/[(I+)+(I-)]
 (Parsons, Flack and Wagner, Acta Cryst. B69 (2013) 249-259).
;
_refine_ls_abs_structure_Flack -0.001(6)
_refine_ls_extinction_method none
_refine_ls_goodness_of_fit_ref 1.069
_refine_ls_hydrogen_treatment constr
_refine_ls_matrix_type full
_refine_ls_number_parameters 519
_refine_ls_number_reflns 9489
_refine_ls_number_restraints 0
_refine_ls_restrained_S_all 1.069
_refine_ls_R_factor_all 0.0446
_refine_ls_R_factor_gt 0.0373
_refine_ls_shift/su_max 0.001
_refine_ls_shift/su_mean 0.000
_refine_ls_structure_factor_coef Fsqd
_refine_ls_weighting_details 'w=1/[\s^2^(Fo^2^)+(0.0289P)^2^+0.9827P] where P=(Fo^2^+2Fc^2^)/3'
_refine_ls_weighting_scheme calc
_refine_ls_wR_factor_gt 0.0892
_refine_ls_wR_factor_ref 0.0932
_reflns_Friedel_coverage 0.807
_reflns_Friedel_fraction_full 1.000
_reflns_Friedel_fraction_max 0.996
_reflns_number_gt 8648
_reflns_number_total 9489
_reflns_threshold_expression 'I > 2\s(I)'
_cod_data_source_file c8sc05380d2.cif
_cod_data_source_block Compound_19__msh30_0m_a
_cod_database_code 1550608
_shelx_shelxl_version_number 2014/7
_shelx_space_group_comment
;
The symmetry employed for this shelxl refinement is uniquely defined
by the following loop, which should always be used as a source of
symmetry information in preference to the above space-group names.
They are only intended as comments.
;

loop_
_space_group_symop_operation_xyz
'x, y, z'
'-x+1/2, -y, z+1/2'
'-x, y+1/2, -z+1/2'
'x+1/2, -y+1/2, -z'

loop_
_atom_site_label
_atom_site_type_symbol
_atom_site_fract_x
_atom_site_fract_y
_atom_site_fract_z
_atom_site_U_iso_or_equiv
_atom_site_adp_type
_atom_site_occupancy
_atom_site_site_symmetry_order
_atom_site_calc_flag
_atom_site_refinement_flags_posn
_atom_site_refinement_flags_adp
Ge1 Ge 0.21807(3) 0.48099(2) 0.34320(2) 0.01193(8) Uani 1 1 d . .
Cl1 Cl 0.68564(11) 0.52598(7) 0.14574(7) 0.0442(3) Uani 1 1 d . .
Cl2 Cl 0.85398(11) 0.39818(9) 0.12029(8) 0.0510(3) Uani 1 1 d . .
F5 F 0.37929(18) 0.72139(13) 0.38468(11) 0.0208(4) Uani 1 1 d . .
F15 F 0.50912(18) 0.41456(13) 0.24633(11) 0.0190(4) Uani 1 1 d . .
F11 F 0.64413(18) 0.54628(14) 0.44942(11) 0.0241(5) Uani 1 1 d . .
F7 F 0.3502(2) 0.69089(13) 0.12605(11) 0.0243(5) Uani 1 1 d . .
F6 F 0.30557(17) 0.57829(13) 0.22118(11) 0.0190(4) Uani 1 1 d . .
F14 F 0.69207(19) 0.32413(13) 0.23942(11) 0.0244(5) Uani 1 1 d . .
F1 F 0.44774(19) 0.45064(13) 0.47856(11) 0.0226(5) Uani 1 1 d . .
F10 F 0.62884(17) 0.66076(13) 0.34166(12) 0.0243(5) Uani 1 1 d . .
F4 F 0.33472(19) 0.77882(14) 0.50952(12) 0.0265(5) Uani 1 1 d . .
F9 F 0.6785(2) 0.76508(14) 0.23912(14) 0.0323(6) Uani 1 1 d . .
F8 F 0.5405(2) 0.78195(14) 0.12929(12) 0.0281(5) Uani 1 1 d . .
F2 F 0.3974(2) 0.50912(15) 0.60282(11) 0.0294(5) Uani 1 1 d . .
F12 F 0.82552(19) 0.45644(17) 0.44001(13) 0.0326(6) Uani 1 1 d . .
F3 F 0.3449(2) 0.67451(15) 0.62112(11) 0.0305(6) Uani 1 1 d . .
F13 F 0.8547(2) 0.34391(16) 0.33509(13) 0.0337(6) Uani 1 1 d . .
O1 O 0.35810(19) 0.48093(15) 0.33076(12) 0.0148(5) Uani 1 1 d . .
N1 N 0.1506(2) 0.58168(17) 0.36865(15) 0.0143(6) Uani 1 1 d . .
N2 N 0.1880(2) 0.44596(17) 0.43304(15) 0.0142(6) Uani 1 1 d . .
C33 C 0.6790(3) 0.3791(2) 0.29179(19) 0.0192(7) Uani 1 1 d . .
C17 C 0.4202(3) 0.5827(2) 0.42447(18) 0.0155(7) Uani 1 1 d . .
C18 C 0.4208(3) 0.5335(2) 0.48338(18) 0.0174(7) Uani 1 1 d . .
C32 C 0.7609(3) 0.3888(2) 0.3398(2) 0.0223(7) Uani 1 1 d . .
C24 C 0.3999(3) 0.6232(2) 0.23041(18) 0.0154(7) Uani 1 1 d . .
C4 C 0.0836(3) 0.6379(2) 0.59365(19) 0.0231(8) Uani 1 1 d . .
H4 H 0.0690 0.6656 0.6361 0.028 Uiso 1 1 calc R U
C25 C 0.4221(3) 0.6807(2) 0.17816(18) 0.0173(7) Uani 1 1 d . .
C23 C 0.4663(3) 0.6113(2) 0.28741(17) 0.0142(6) Uani 1 1 d . .
C8 C 0.1176(3) 0.6470(2) 0.31927(18) 0.0161(7) Uani 1 1 d . .
H8A H 0.1473 0.6321 0.2734 0.019 Uiso 1 1 calc R U
H8B H 0.1513 0.7013 0.3332 0.019 Uiso 1 1 calc R U
C1 C 0.1341(3) 0.5882(2) 0.43744(18) 0.0139(7) Uani 1 1 d . .
C12 C 0.2211(3) 0.3606(2) 0.45629(18) 0.0188(7) Uani 1 1 d . .
H12A H 0.2277 0.3608 0.5071 0.023 Uiso 1 1 calc R U
H12B H 0.2946 0.3473 0.4370 0.023 Uiso 1 1 calc R U
C16 C 0.1467(3) 0.4236(2) 0.26968(19) 0.0191(7) Uani 1 1 d . .
H16A H 0.1452 0.4600 0.2289 0.029 Uiso 1 1 calc R U
H16B H 0.0710 0.4095 0.2832 0.029 Uiso 1 1 calc R U
H16C H 0.1870 0.3716 0.2590 0.029 Uiso 1 1 calc R U
C14 C 0.0250(3) 0.3051(3) 0.4636(2) 0.0290(9) Uani 1 1 d . .
H14A H 0.0261 0.2985 0.5138 0.044 Uiso 1 1 calc R U
H14B H -0.0254 0.2635 0.4435 0.044 Uiso 1 1 calc R U
H14C H -0.0002 0.3621 0.4519 0.044 Uiso 1 1 calc R U
C34 C 0.5831(3) 0.4266(2) 0.29699(17) 0.0152(7) Uani 1 1 d . .
C30 C 0.6496(3) 0.4916(2) 0.39603(18) 0.0179(7) Uani 1 1 d . .
C35 C 0.7207(4) 0.4344(3) 0.0999(2) 0.0339(9) Uani 1 1 d . .
H35A H 0.7167 0.4463 0.0499 0.041 Uiso 1 1 calc R U
H35B H 0.6666 0.3895 0.1105 0.041 Uiso 1 1 calc R U
C22 C 0.3892(3) 0.6662(2) 0.43714(18) 0.0163(7) Uani 1 1 d . .
C31 C 0.7456(3) 0.4458(3) 0.39261(19) 0.0217(8) Uani 1 1 d . .
C20 C 0.3686(3) 0.6456(3) 0.55804(19) 0.0221(8) Uani 1 1 d . .
C29 C 0.5632(3) 0.4843(2) 0.34923(17) 0.0150(6) Uani 1 1 d . .
C3 C 0.0920(3) 0.6875(2) 0.53570(19) 0.0195(7) Uani 1 1 d . .
H3 H 0.0845 0.7464 0.5438 0.023 Uiso 1 1 calc R U
C27 C 0.5861(3) 0.7188(2) 0.2353(2) 0.0212(8) Uani 1 1 d . .
C28 C 0.5591(3) 0.6632(2) 0.28743(19) 0.0181(7) Uani 1 1 d . .
C2 C 0.1095(3) 0.6657(2) 0.46744(19) 0.0173(7) Uani 1 1 d . .
H2 H 0.1037 0.7113 0.4359 0.021 Uiso 1 1 calc R U
C9 C -0.0061(3) 0.6589(2) 0.3134(2) 0.0229(8) Uani 1 1 d . .
H9 H -0.0340 0.6823 0.3579 0.027 Uiso 1 1 calc R U
C26 C 0.5172(3) 0.7280(2) 0.1800(2) 0.0210(7) Uani 1 1 d . .
C21 C 0.3652(3) 0.6974(2) 0.50197(19) 0.0198(7) Uani 1 1 d . .
C5 C 0.0948(3) 0.5499(3) 0.59518(19) 0.0235(8) Uani 1 1 d . .
H5 H 0.0796 0.5245 0.6385 0.028 Uiso 1 1 calc R U
C6 C 0.1243(3) 0.4944(2) 0.54380(18) 0.0198(7) Uani 1 1 d . .
H6 H 0.1282 0.4371 0.5580 0.024 Uiso 1 1 calc R U
C19 C 0.3951(3) 0.5611(2) 0.54878(18) 0.0211(7) Uani 1 1 d . .
C13 C 0.1404(4) 0.2915(2) 0.4351(2) 0.0243(8) Uani 1 1 d . .
H13 H 0.1356 0.2911 0.3837 0.029 Uiso 1 1 calc R U
C7 C 0.1496(3) 0.5076(2) 0.47392(18) 0.0148(6) Uani 1 1 d . .
C15 C 0.1873(4) 0.2064(2) 0.4584(3) 0.0389(11) Uani 1 1 d . .
H15A H 0.2612 0.1989 0.4389 0.058 Uiso 1 1 calc R U
H15B H 0.1391 0.1608 0.4424 0.058 Uiso 1 1 calc R U
H15C H 0.1917 0.2052 0.5088 0.058 Uiso 1 1 calc R U
C10 C -0.0668(4) 0.5774(3) 0.2985(3) 0.0374(11) Uani 1 1 d . .
H10A H -0.0428 0.5550 0.2539 0.056 Uiso 1 1 calc R U
H10B H -0.1463 0.5883 0.2972 0.056 Uiso 1 1 calc R U
H10C H -0.0505 0.5361 0.3347 0.056 Uiso 1 1 calc R U
C11 C -0.0284(4) 0.7230(3) 0.2570(2) 0.0359(11) Uani 1 1 d . .
H11A H 0.0003 0.7017 0.2131 0.054 Uiso 1 1 calc R U
H11B H 0.0081 0.7764 0.2684 0.054 Uiso 1 1 calc R U
H11C H -0.1080 0.7323 0.2530 0.054 Uiso 1 1 calc R U
B1 B 0.4472(3) 0.5404(2) 0.3488(2) 0.0146(7) Uani 1 1 d . .

loop_
_atom_site_aniso_label
_atom_site_aniso_U_11
_atom_site_aniso_U_22
_atom_site_aniso_U_33
_atom_site_aniso_U_23
_atom_site_aniso_U_13
_atom_site_aniso_U_12
Ge1 0.01398(15) 0.01064(14) 0.01116(15) -0.00078(13) -0.00025(13) 0.00042(13)
Cl1 0.0535(7) 0.0307(5) 0.0484(7) 0.0017(5) 0.0150(5) -0.0068(5)
Cl2 0.0324(6) 0.0579(8) 0.0626(9) 0.0174(7) 0.0156(6) 0.0019(6)
F5 0.0271(11) 0.0172(9) 0.0181(10) -0.0035(9) -0.0002(9) 0.0027(9)
F15 0.0216(10) 0.0210(10) 0.0145(10) -0.0041(8) -0.0009(8) -0.0007(8)
F11 0.0203(10) 0.0321(12) 0.0199(11) -0.0097(10) -0.0056(9) 0.0036(9)
F7 0.0364(13) 0.0214(11) 0.0150(10) 0.0030(9) -0.0037(9) -0.0008(10)
F6 0.0184(10) 0.0218(10) 0.0170(10) 0.0023(8) -0.0016(8) -0.0047(8)
F14 0.0318(13) 0.0206(10) 0.0208(11) -0.0053(9) 0.0088(9) 0.0037(9)
F1 0.0313(12) 0.0184(10) 0.0180(10) 0.0022(9) 0.0010(9) 0.0017(9)
F10 0.0233(11) 0.0215(10) 0.0282(11) -0.0026(10) -0.0084(10) -0.0039(9)
F4 0.0309(12) 0.0211(10) 0.0275(12) -0.0122(10) 0.0041(10) 0.0008(9)
F9 0.0258(12) 0.0243(12) 0.0466(15) 0.0020(11) 0.0032(11) -0.0121(10)
F8 0.0403(13) 0.0183(10) 0.0256(11) 0.0050(10) 0.0105(11) -0.0058(10)
F2 0.0381(13) 0.0362(13) 0.0138(10) 0.0046(10) -0.0004(9) -0.0034(11)
F12 0.0235(11) 0.0480(15) 0.0264(12) -0.0035(11) -0.0107(10) 0.0116(11)
F3 0.0387(14) 0.0378(13) 0.0150(11) -0.0122(10) 0.0042(10) -0.0060(11)
F13 0.0264(11) 0.0418(14) 0.0329(14) -0.0013(12) -0.0001(10) 0.0186(11)
O1 0.0158(10) 0.0132(10) 0.0153(11) -0.0017(10) 0.0018(8) -0.0002(10)
N1 0.0173(14) 0.0129(13) 0.0127(13) 0.0000(11) -0.0008(11) 0.0026(11)
N2 0.0170(14) 0.0115(12) 0.0142(13) -0.0001(11) 0.0027(11) 0.0026(11)
C33 0.0246(17) 0.0167(16) 0.0163(17) 0.0000(14) 0.0068(14) 0.0021(14)
C17 0.0131(15) 0.0186(16) 0.0147(16) -0.0037(13) 0.0003(13) -0.0008(13)
C18 0.0161(16) 0.0184(17) 0.0177(16) -0.0023(14) -0.0002(13) -0.0009(13)
C32 0.0195(17) 0.0243(17) 0.0232(18) 0.0019(16) 0.0024(15) 0.0080(14)
C24 0.0159(16) 0.0154(15) 0.0150(16) -0.0046(13) 0.0032(13) -0.0015(13)
C4 0.0270(19) 0.0244(18) 0.0177(17) -0.0070(15) 0.0019(15) 0.0056(16)
C25 0.0242(17) 0.0141(15) 0.0137(15) -0.0027(13) 0.0019(13) 0.0015(14)
C23 0.0147(15) 0.0146(15) 0.0133(15) -0.0037(13) 0.0019(12) 0.0011(13)
C8 0.0208(17) 0.0141(15) 0.0134(15) 0.0019(13) 0.0016(13) 0.0019(13)
C1 0.0121(15) 0.0154(16) 0.0141(16) -0.0032(13) 0.0003(12) -0.0003(13)
C12 0.0241(17) 0.0125(14) 0.0196(17) 0.0027(13) 0.0028(15) 0.0048(15)
C16 0.0213(17) 0.0166(16) 0.0194(18) -0.0040(14) -0.0050(14) 0.0019(14)
C14 0.027(2) 0.0245(19) 0.035(2) 0.0064(18) -0.0085(18) -0.0063(16)
C34 0.0152(16) 0.0178(16) 0.0126(15) 0.0029(13) -0.0015(12) -0.0024(13)
C30 0.0184(15) 0.0203(17) 0.0149(15) -0.0026(14) -0.0017(13) 0.0020(14)
C35 0.039(2) 0.035(2) 0.027(2) 0.0043(18) 0.002(2) -0.002(2)
C22 0.0154(16) 0.0184(16) 0.0152(16) -0.0022(13) -0.0014(13) -0.0019(13)
C31 0.0167(17) 0.0297(18) 0.0187(17) 0.0032(15) -0.0043(13) 0.0025(15)
C20 0.0203(17) 0.033(2) 0.0126(16) -0.0095(16) -0.0009(14) -0.0064(16)
C29 0.0156(14) 0.0148(13) 0.0145(14) 0.0024(15) -0.0005(12) 0.0020(13)
C3 0.0183(16) 0.0180(16) 0.0221(18) -0.0041(14) 0.0004(14) 0.0051(14)
C27 0.0193(17) 0.0136(16) 0.031(2) -0.0024(15) 0.0045(15) -0.0052(14)
C28 0.0175(16) 0.0165(16) 0.0202(17) -0.0025(14) -0.0009(14) 0.0002(14)
C2 0.0201(17) 0.0129(15) 0.0189(16) 0.0020(13) -0.0012(14) 0.0027(13)
C9 0.0215(18) 0.0245(19) 0.0227(19) 0.0027(16) 0.0028(15) 0.0053(15)
C26 0.030(2) 0.0127(15) 0.0198(17) 0.0003(14) 0.0089(15) -0.0015(15)
C21 0.0165(16) 0.0205(17) 0.0224(18) -0.0074(15) -0.0011(14) 0.0007(14)
C5 0.030(2) 0.0257(18) 0.0149(16) 0.0019(15) 0.0055(15) 0.0040(16)
C6 0.0240(18) 0.0185(17) 0.0168(16) 0.0030(13) 0.0038(13) 0.0047(14)
C19 0.0214(18) 0.0280(19) 0.0138(16) -0.0010(15) 0.0014(14) -0.0037(16)
C13 0.038(2) 0.0164(17) 0.0189(18) 0.0010(15) -0.0023(16) -0.0015(16)
C7 0.0140(14) 0.0142(16) 0.0161(15) 0.0002(13) 0.0008(12) -0.0014(12)
C15 0.054(3) 0.0142(17) 0.048(3) 0.0002(19) 0.006(2) 0.0022(19)
C10 0.020(2) 0.030(2) 0.061(3) 0.004(2) -0.008(2) -0.0014(17)
C11 0.032(2) 0.036(2) 0.039(2) 0.016(2) -0.002(2) 0.011(2)
B1 0.0176(17) 0.0143(16) 0.0121(16) -0.0028(14) 0.0003(14) -0.0006(13)

loop_
_atom_type_symbol
_atom_type_description
_atom_type_scat_dispersion_real
_atom_type_scat_dispersion_imag
_atom_type_scat_source
C C 0.0033 0.0016 'International Tables Vol C Tables 4.2.6.8 and 6.1.1.4'
H H 0.0000 0.0000 'International Tables Vol C Tables 4.2.6.8 and 6.1.1.4'
B B 0.0013 0.0007 'International Tables Vol C Tables 4.2.6.8 and 6.1.1.4'
Cl Cl 0.1484 0.1585 'International Tables Vol C Tables 4.2.6.8 and 6.1.1.4'
F F 0.0171 0.0103 'International Tables Vol C Tables 4.2.6.8 and 6.1.1.4'
Ge Ge 0.1547 1.8001 'International Tables Vol C Tables 4.2.6.8 and 6.1.1.4'
N N 0.0061 0.0033 'International Tables Vol C Tables 4.2.6.8 and 6.1.1.4'
O O 0.0106 0.0060 'International Tables Vol C Tables 4.2.6.8 and 6.1.1.4'

loop_
_geom_angle_atom_site_label_1
_geom_angle_atom_site_label_2
_geom_angle_atom_site_label_3
_geom_angle
O1 Ge1 N1 118.29(12)
O1 Ge1 N2 108.96(12)
N1 Ge1 N2 85.43(12)
O1 Ge1 C16 110.17(14)
N1 Ge1 C16 114.15(14)
N2 Ge1 C16 118.09(15)
B1 O1 Ge1 133.7(2)
C1 N1 C8 123.5(3)
C1 N1 Ge1 113.1(2)
C8 N1 Ge1 123.5(2)
C7 N2 C12 125.3(3)
C7 N2 Ge1 113.9(2)
C12 N2 Ge1 120.2(2)
F14 C33 C32 120.0(3)
F14 C33 C34 120.2(3)
C32 C33 C34 119.8(3)
C18 C17 C22 112.9(3)
C18 C17 B1 120.4(3)
C22 C17 B1 126.6(3)
F1 C18 C19 115.2(3)
F1 C18 C17 119.3(3)
C19 C18 C17 125.5(3)
F13 C32 C33 120.5(3)
F13 C32 C31 120.7(3)
C33 C32 C31 118.8(3)
F6 C24 C23 121.7(3)
F6 C24 C25 114.1(3)
C23 C24 C25 124.2(3)
C3 C4 C5 125.4(3)
C3 C4 H4 117.3
C5 C4 H4 117.3
F7 C25 C26 119.8(3)
F7 C25 C24 120.2(3)
C26 C25 C24 119.9(3)
C24 C23 C28 113.0(3)
C24 C23 B1 126.0(3)
C28 C23 B1 120.9(3)
N1 C8 C9 114.0(3)
N1 C8 H8A 108.8
C9 C8 H8A 108.8
N1 C8 H8B 108.8
C9 C8 H8B 108.8
H8A C8 H8B 107.7
N1 C1 C2 120.8(3)
N1 C1 C7 113.0(3)
C2 C1 C7 126.2(3)
N2 C12 C13 113.5(3)
N2 C12 H12A 108.9
C13 C12 H12A 108.9
N2 C12 H12B 108.9
C13 C12 H12B 108.9
H12A C12 H12B 107.7
Ge1 C16 H16A 109.5
Ge1 C16 H16B 109.5
H16A C16 H16B 109.5
Ge1 C16 H16C 109.5
H16A C16 H16C 109.5
H16B C16 H16C 109.5
C13 C14 H14A 109.5
C13 C14 H14B 109.5
H14A C14 H14B 109.5
C13 C14 H14C 109.5
H14A C14 H14C 109.5
H14B C14 H14C 109.5
F15 C34 C29 120.8(3)
F15 C34 C33 115.4(3)
C29 C34 C33 123.8(3)
F11 C30 C31 114.6(3)
F11 C30 C29 121.1(3)
C31 C30 C29 124.3(3)
Cl1 C35 Cl2 112.2(3)
Cl1 C35 H35A 109.2
Cl2 C35 H35A 109.2
Cl1 C35 H35B 109.2
Cl2 C35 H35B 109.2
H35A C35 H35B 107.9
F5 C22 C21 116.0(3)
F5 C22 C17 120.3(3)
C21 C22 C17 123.7(3)
F12 C31 C30 120.7(3)
F12 C31 C32 119.6(3)
C30 C31 C32 119.7(3)
F3 C20 C21 121.2(4)
F3 C20 C19 119.9(4)
C21 C20 C19 118.9(3)
C34 C29 C30 113.6(3)
C34 C29 B1 119.7(3)
C30 C29 B1 126.6(3)
C4 C3 C2 130.6(3)
C4 C3 H3 114.7
C2 C3 H3 114.7
F9 C27 C26 119.7(3)
F9 C27 C28 120.4(4)
C26 C27 C28 119.9(3)
F10 C28 C27 116.1(3)
F10 C28 C23 119.3(3)
C27 C28 C23 124.6(3)
C3 C2 C1 130.8(3)
C3 C2 H2 114.6
C1 C2 H2 114.6
C10 C9 C8 113.0(3)
C10 C9 C11 110.2(4)
C8 C9 C11 108.3(3)
C10 C9 H9 108.4
C8 C9 H9 108.4
C11 C9 H9 108.4
F8 C26 C27 121.2(3)
F8 C26 C25 120.4(4)
C27 C26 C25 118.4(3)
F4 C21 C20 119.7(3)
F4 C21 C22 119.9(3)
C20 C21 C22 120.4(3)
C6 C5 C4 130.1(4)
C6 C5 H5 114.9
C4 C5 H5 114.9
C5 C6 C7 131.3(3)
C5 C6 H6 114.3
C7 C6 H6 114.3
F2 C19 C18 121.6(3)
F2 C19 C20 119.9(3)
C18 C19 C20 118.5(3)
C14 C13 C12 113.0(3)
C14 C13 C15 111.1(3)
C12 C13 C15 108.2(3)
C14 C13 H13 108.1
C12 C13 H13 108.1
C15 C13 H13 108.1
N2 C7 C6 122.6(3)
N2 C7 C1 113.0(3)
C6 C7 C1 124.5(3)
C13 C15 H15A 109.5
C13 C15 H15B 109.5
H15A C15 H15B 109.5
C13 C15 H15C 109.5
H15A C15 H15C 109.5
H15B C15 H15C 109.5
C9 C10 H10A 109.5
C9 C10 H10B 109.5
H10A C10 H10B 109.5
C9 C10 H10C 109.5
H10A C10 H10C 109.5
H10B C10 H10C 109.5
C9 C11 H11A 109.5
C9 C11 H11B 109.5
H11A C11 H11B 109.5
C9 C11 H11C 109.5
H11A C11 H11C 109.5
H11B C11 H11C 109.5
O1 B1 C17 109.1(3)
O1 B1 C23 111.4(3)
C17 B1 C23 113.2(3)
O1 B1 C29 106.3(3)
C17 B1 C29 112.4(3)
C23 B1 C29 104.3(3)

loop_
_geom_bond_atom_site_label_1
_geom_bond_atom_site_label_2
_geom_bond_distance
Ge1 O1 1.716(2)
Ge1 N1 1.859(3)
Ge1 N2 1.867(3)
Ge1 C16 1.901(3)
Cl1 C35 1.754(5)
Cl2 C35 1.760(5)
F5 C22 1.347(4)
F15 C34 1.345(4)
F11 C30 1.352(4)
F7 C25 1.345(4)
F6 C24 1.359(4)
F14 C33 1.348(4)
F1 C18 1.355(4)
F10 C28 1.351(4)
F4 C21 1.349(4)
F9 C27 1.341(4)
F8 C26 1.335(4)
F2 C19 1.334(4)
F12 C31 1.347(4)
F3 C20 1.339(4)
F13 C32 1.345(4)
O1 B1 1.475(4)
N1 C1 1.355(4)
N1 C8 1.466(4)
N2 C7 1.342(4)
N2 C12 1.481(4)
C33 C32 1.371(5)
C33 C34 1.388(5)
C17 C18 1.385(5)
C17 C22 1.396(5)
C17 B1 1.648(5)
C18 C19 1.379(5)
C32 C31 1.378(5)
C24 C23 1.382(5)
C24 C25 1.389(5)
C4 C3 1.376(5)
C4 C5 1.400(5)
C4 H4 0.9500
C25 C26 1.376(5)
C23 C28 1.393(5)
C23 B1 1.656(5)
C8 C9 1.517(5)
C8 H8A 0.9900
C8 H8B 0.9900
C1 C2 1.391(5)
C1 C7 1.471(5)
C12 C13 1.525(5)
C12 H12A 0.9900
C12 H12B 0.9900
C16 H16A 0.9800
C16 H16B 0.9800
C16 H16C 0.9800
C14 C13 1.521(6)
C14 H14A 0.9800
C14 H14B 0.9800
C14 H14C 0.9800
C34 C29 1.388(5)
C30 C31 1.374(5)
C30 C29 1.392(5)
C35 H35A 0.9900
C35 H35B 0.9900
C22 C21 1.384(5)
C20 C21 1.364(5)
C20 C19 1.388(6)
C29 B1 1.663(5)
C3 C2 1.386(5)
C3 H3 0.9500
C27 C26 1.368(6)
C27 C28 1.381(5)
C2 H2 0.9500
C9 C10 1.514(6)
C9 C11 1.518(5)
C9 H9 1.0000
C5 C6 1.377(5)
C5 H5 0.9500
C6 C7 1.407(5)
C6 H6 0.9500
C13 C15 1.531(5)
C13 H13 1.0000
C15 H15A 0.9800
C15 H15B 0.9800
C15 H15C 0.9800
C10 H10A 0.9800
C10 H10B 0.9800
C10 H10C 0.9800
C11 H11A 0.9800
C11 H11B 0.9800
C11 H11C 0.9800
